data_7239348
loop_
_publ_author_name
'Gobeze, Worku A.'
'Brooker, Sally'

_publ_section_title
;
 Two distinct tetranuclear motifs, rectangular vs. extended, are observed
 for complexes of a bis-tetradentate pyrimidine-based ligand
;
_journal_issue 46
_journal_name_full 'RSC Advances'
_journal_page_first 24307
_journal_paper_doi 10.1039/c3ra45091k
_journal_volume 3
_journal_year 2013
_chemical_formula_sum 'C73 H72 Cl8 Mn4 N16 O3'
_chemical_formula_weight 1724.83
_space_group_IT_number 2
_space_group_name_Hall '-P 1'
_space_group_name_H-M_alt 'P -1'
_symmetry_cell_setting triclinic
_symmetry_space_group_name_H-M 'P -1'
_atom_sites_solution_hydrogens geom
_atom_sites_solution_primary direct
_atom_sites_solution_secondary difmap
_audit_creation_method SHELXL-97
_cell_angle_alpha 87.08(4)
_cell_angle_beta 76.79(3)
_cell_angle_gamma 87.47(3)
_cell_formula_units_Z 1
_cell_length_a 9.650(5)
_cell_length_b 12.313(7)
_cell_length_c 17.436(10)
_cell_measurement_reflns_used 2398
_cell_measurement_temperature 90(2)
_cell_measurement_theta_max 20.81
_cell_measurement_theta_min 2.16
_cell_volume 2013.2(19)
_computing_structure_refinement 'SHELXL-97 (Sheldrick, 1997)'
_computing_structure_solution 'SHELXS-97 (Sheldrick, 1990)'
_diffrn_ambient_temperature 90(2)
_diffrn_measured_fraction_theta_full 0.977
_diffrn_measured_fraction_theta_max 0.977
_diffrn_measurement_device_type 'Bruker Kappa Apex II area detector'
_diffrn_measurement_method '\f and \w scans'
_diffrn_radiation_monochromator graphite
_diffrn_radiation_source 'fine-focus sealed tube'
_diffrn_radiation_type MoK\a
_diffrn_radiation_wavelength 0.71073
_diffrn_reflns_av_R_equivalents 0.2127
_diffrn_reflns_av_sigmaI/netI 0.2176
_diffrn_reflns_limit_h_max 11
_diffrn_reflns_limit_h_min -11
_diffrn_reflns_limit_k_max 14
_diffrn_reflns_limit_k_min -14
_diffrn_reflns_limit_l_max 20
_diffrn_reflns_limit_l_min -20
_diffrn_reflns_number 26842
_diffrn_reflns_theta_full 25.03
_diffrn_reflns_theta_max 25.03
_diffrn_reflns_theta_min 2.17
_exptl_absorpt_coefficient_mu 0.934
_exptl_absorpt_correction_T_max 0.9816
_exptl_absorpt_correction_T_min 0.6524
_exptl_absorpt_correction_type multi-scan
_exptl_absorpt_process_details 'SCALE (Bruker AXS Inc.)'
_exptl_crystal_colour colourless
_exptl_crystal_density_diffrn 1.423
_exptl_crystal_density_method 'not measured'
_exptl_crystal_description plate
_exptl_crystal_F_000 882
_exptl_crystal_size_max 0.50
_exptl_crystal_size_mid 0.08
_exptl_crystal_size_min 0.02
_refine_diff_density_max 1.124
_refine_diff_density_min -1.114
_refine_diff_density_rms 0.179
_refine_ls_extinction_method none
_refine_ls_goodness_of_fit_ref 1.021
_refine_ls_hydrogen_treatment constr
_refine_ls_matrix_type full
_refine_ls_number_parameters 491
_refine_ls_number_reflns 6950
_refine_ls_number_restraints 490
_refine_ls_restrained_S_all 0.993
_refine_ls_R_factor_all 0.2197
_refine_ls_R_factor_gt 0.1191
_refine_ls_shift/su_max 0.000
_refine_ls_shift/su_mean 0.000
_refine_ls_structure_factor_coef Fsqd
_refine_ls_weighting_details 'calc w=1/[\s^2^(Fo^2^)+(0.1840P)^2^+0.0000P] where P=(Fo^2^+2Fc^2^)/3'
_refine_ls_weighting_scheme calc
_refine_ls_wR_factor_gt 0.2866
_refine_ls_wR_factor_ref 0.3486
_reflns_number_gt 3403
_reflns_number_total 6950
_reflns_threshold_expression >2sigma(I)
_cod_data_source_file c3ra45091k.txt
_cod_data_source_block wag342
_cod_original_cell_volume 2013.1(19)
_cod_original_sg_symbol_H-M P-1
_cod_database_code 7239348

loop_
_symmetry_equiv_pos_as_xyz
'x, y, z'
'-x, -y, -z'

loop_
_atom_site_label
_atom_site_type_symbol
_atom_site_fract_x
_atom_site_fract_y
_atom_site_fract_z
_atom_site_U_iso_or_equiv
_atom_site_adp_type
_atom_site_occupancy
_atom_site_symmetry_multiplicity
_atom_site_calc_flag
_atom_site_refinement_flags
_atom_site_disorder_assembly
_atom_site_disorder_group
Mn1 Mn 1.16396(17) 0.51827(13) 0.41551(10) 0.0345(5) Uani 1 1 d U . .
Mn2 Mn 0.68475(18) 1.14844(14) 0.20942(11) 0.0425(6) Uani 1 1 d U . .
C1 C 0.7746(12) 0.9858(9) 0.3439(7) 0.040(2) Uani 1 1 d U . .
C2 C 0.8440(13) 0.9059(9) 0.3819(7) 0.045(3) Uani 1 1 d U . .
H2 H 0.8702 0.9193 0.4298 0.054 Uiso 1 1 calc R . .
C3 C 0.8730(11) 0.8082(9) 0.3483(7) 0.035(2) Uani 1 1 d U . .
N11 N 0.8427(9) 0.7902(7) 0.2777(5) 0.038(2) Uani 1 1 d U . .
C4 C 0.7761(12) 0.8725(9) 0.2430(7) 0.043(3) Uani 1 1 d U . .
N15 N 0.7429(9) 0.9715(7) 0.2746(6) 0.0381(19) Uani 1 1 d U . .
C5 C 0.7399(13) 0.8499(9) 0.1682(7) 0.041(2) Uani 1 1 d U . .
C6 C 0.8279(15) 0.7851(10) 0.1165(7) 0.056(3) Uani 1 1 d U . .
H6 H 0.9126 0.7542 0.1287 0.067 Uiso 1 1 calc R . .
C7 C 0.7948(16) 0.7642(11) 0.0467(8) 0.063(4) Uani 1 1 d U . .
H7 H 0.8598 0.7215 0.0099 0.076 Uiso 1 1 calc R . .
C8 C 0.6660(16) 0.8044(11) 0.0276(8) 0.060(3) Uani 1 1 d U . .
H8 H 0.6407 0.7864 -0.0196 0.072 Uiso 1 1 calc R . .
C9 C 0.5787(14) 0.8717(9) 0.0820(8) 0.052(3) Uani 1 1 d U . .
H9 H 0.4937 0.9031 0.0705 0.062 Uiso 1 1 calc R . .
C10 C 0.6133(12) 0.8937(9) 0.1524(8) 0.046(3) Uani 1 1 d U . .
H10 H 0.5514 0.9381 0.1894 0.055 Uiso 1 1 calc R . .
C11 C 0.9436(11) 0.7148(9) 0.3865(7) 0.037(2) Uani 1 1 d U . .
H11A H 0.9862 0.7450 0.4271 0.045 Uiso 1 1 calc R . .
H11B H 0.8681 0.6657 0.4144 0.045 Uiso 1 1 calc R . .
N12 N 1.0543(9) 0.6485(7) 0.3357(5) 0.0355(19) Uani 1 1 d U . .
C12 C 1.1702(12) 0.7121(9) 0.2863(7) 0.039(2) Uani 1 1 d U . .
C14 C 1.2760(11) 0.7403(9) 0.3388(7) 0.039(2) Uani 1 1 d U . .
C15 C 1.3299(12) 0.8397(9) 0.3367(8) 0.048(3) Uani 1 1 d U . .
H15 H 1.2991 0.8971 0.3054 0.057 Uiso 1 1 calc R . .
C16 C 1.4296(13) 0.8589(10) 0.3797(8) 0.050(3) Uani 1 1 d U . .
H16 H 1.4688 0.9286 0.3780 0.060 Uiso 1 1 calc R . .
C17 C 1.4715(12) 0.7718(10) 0.4261(7) 0.046(3) Uani 1 1 d U . .
H17 H 1.5415 0.7807 0.4556 0.056 Uiso 1 1 calc R . .
C18 C 1.4094(12) 0.6757(9) 0.4274(7) 0.042(3) Uani 1 1 d U . .
H18 H 1.4395 0.6165 0.4574 0.051 Uiso 1 1 calc R . .
N13 N 1.3060(9) 0.6585(7) 0.3881(6) 0.039(2) Uani 1 1 d U . .
C22 C 0.9996(13) 0.5789(9) 0.2849(7) 0.042(3) Uani 1 1 d U . .
H22A H 0.9110 0.5462 0.3158 0.051 Uiso 1 1 calc R . .
H22B H 0.9746 0.6245 0.2413 0.051 Uiso 1 1 calc R . .
C24 C 1.0983(12) 0.4921(9) 0.2515(7) 0.041(3) Uani 1 1 d U . .
C25 C 1.0899(14) 0.4480(10) 0.1837(8) 0.054(3) Uani 1 1 d U . .
H25 H 1.0172 0.4731 0.1578 0.065 Uiso 1 1 calc R . .
C26 C 1.1878(15) 0.3648(10) 0.1504(8) 0.058(3) Uani 1 1 d U . .
H26 H 1.1833 0.3329 0.1026 0.070 Uiso 1 1 calc R . .
C27 C 1.2938(12) 0.3316(10) 0.1929(7) 0.044(3) Uani 1 1 d U . .
H27 H 1.3654 0.2786 0.1723 0.052 Uiso 1 1 calc R . .
C28 C 1.2915(12) 0.3753(9) 0.2612(7) 0.039(2) Uani 1 1 d U . .
H28 H 1.3590 0.3489 0.2903 0.047 Uiso 1 1 calc R . .
N14 N 1.1968(9) 0.4562(7) 0.2916(5) 0.0357(19) Uani 1 1 d U . .
Cl1 Cl 0.9426(3) 0.4026(2) 0.45035(17) 0.0376(7) Uani 1 1 d U . .
Cl2 Cl 1.3375(3) 0.3956(2) 0.45730(18) 0.0423(8) Uani 1 1 d U . .
C31 C 0.7346(12) 1.0929(9) 0.3802(7) 0.041(2) Uani 1 1 d U . .
H31A H 0.6323 1.0941 0.4067 0.049 Uiso 1 1 calc R . .
H31B H 0.7896 1.1018 0.4209 0.049 Uiso 1 1 calc R . .
N16 N 0.7615(9) 1.1841(7) 0.3223(6) 0.0415(19) Uani 1 1 d U . .
C32 C 0.6794(13) 1.2811(9) 0.3558(8) 0.049(3) Uani 1 1 d U . .
H32A H 0.7251 1.3104 0.3954 0.059 Uiso 1 1 calc R . .
H32B H 0.5820 1.2600 0.3830 0.059 Uiso 1 1 calc R . .
C34 C 0.6701(12) 1.3687(10) 0.2930(8) 0.047(2) Uani 1 1 d U . .
C35 C 0.6523(13) 1.4760(11) 0.3118(9) 0.058(3) Uani 1 1 d U . .
H35 H 0.6483 1.4986 0.3636 0.070 Uiso 1 1 calc R . .
C36 C 0.6405(13) 1.5488(11) 0.2507(10) 0.064(3) Uani 1 1 d U . .
H36 H 0.6276 1.6242 0.2604 0.077 Uiso 1 1 calc R . .
C37 C 0.6471(16) 1.5149(11) 0.1764(10) 0.069(4) Uani 1 1 d U . .
H37 H 0.6406 1.5658 0.1345 0.083 Uiso 1 1 calc R . .
C38 C 0.6632(14) 1.4056(11) 0.1642(9) 0.063(3) Uani 1 1 d U . .
H38 H 0.6679 1.3813 0.1128 0.076 Uiso 1 1 calc R . .
N17 N 0.6727(11) 1.3321(8) 0.2218(7) 0.052(2) Uani 1 1 d U . .
C42 C 0.9157(12) 1.2053(10) 0.2974(8) 0.047(3) Uani 1 1 d U . .
H42A H 0.9281 1.2826 0.2795 0.056 Uiso 1 1 calc R . .
H42B H 0.9599 1.1922 0.3432 0.056 Uiso 1 1 calc R . .
C44 C 0.9892(12) 1.1354(9) 0.2331(8) 0.045(2) Uani 1 1 d U . .
C45 C 1.1284(12) 1.0914(10) 0.2284(8) 0.048(3) Uani 1 1 d U . .
H45 H 1.1769 1.1017 0.2690 0.057 Uiso 1 1 calc R . .
C46 C 1.1925(14) 1.0329(11) 0.1634(8) 0.057(3) Uani 1 1 d U . .
H46 H 1.2854 1.0017 0.1600 0.069 Uiso 1 1 calc R . .
C47 C 1.1250(13) 1.0191(11) 0.1040(8) 0.053(3) Uani 1 1 d U . .
H47 H 1.1690 0.9784 0.0595 0.064 Uiso 1 1 calc R . .
C48 C 0.9904(14) 1.0665(10) 0.1107(8) 0.053(3) Uani 1 1 d U . .
H48 H 0.9431 1.0588 0.0692 0.063 Uiso 1 1 calc R . .
N18 N 0.9249(10) 1.1219(8) 0.1719(6) 0.045(2) Uani 1 1 d U . .
Cl3 Cl 0.4447(3) 1.1194(2) 0.2891(2) 0.0556(9) Uani 1 1 d U . .
Cl4 Cl 0.6520(4) 1.1558(3) 0.0749(2) 0.0621(10) Uani 1 1 d U . .
O50 O 0.774(2) 0.3251(18) -0.0675(13) 0.090(7) Uani 0.50 1 d PU . .
H50 H 0.7935 0.3281 -0.0237 0.108 Uiso 0.50 1 d P . .
C50 C 0.640(3) 0.379(2) -0.0671(14) 0.051(6) Uani 0.50 1 d PU . .
H50A H 0.5647 0.3265 -0.0544 0.061 Uiso 0.50 1 calc PR . .
H50B H 0.6425 0.4142 -0.1191 0.061 Uiso 0.50 1 calc PR . .
H50C H 0.6220 0.4350 -0.0273 0.061 Uiso 0.50 1 calc PR . .
O70 O 0.1542(14) 1.1657(8) 0.4283(7) 0.059(3) Uani 0.75 1 d P . .
H70X H 0.1028 1.2254 0.4327 0.070 Uiso 0.75 1 d P . .
H70Y H 0.2292 1.1537 0.3917 0.070 Uiso 0.75 1 d P . .
O60 O 0.951(3) 0.478(3) 0.0152(18) 0.044(9) Uani 0.25 1 d P A -1
H60X H 0.9194 0.5371 0.0361 0.053 Uiso 0.25 1 d P B -1
H60Y H 0.9068 0.4516 -0.0158 0.053 Uiso 0.25 1 d P C -1

loop_
_atom_site_aniso_label
_atom_site_aniso_U_11
_atom_site_aniso_U_22
_atom_site_aniso_U_33
_atom_site_aniso_U_23
_atom_site_aniso_U_13
_atom_site_aniso_U_12
Mn1 0.0181(9) 0.0318(9) 0.0573(11) 0.0022(8) -0.0181(8) 0.0057(7)
Mn2 0.0230(10) 0.0353(10) 0.0762(13) 0.0012(9) -0.0277(9) 0.0046(8)
C1 0.029(6) 0.035(5) 0.057(6) -0.002(4) -0.016(5) 0.006(5)
C2 0.045(7) 0.035(5) 0.059(7) -0.004(5) -0.022(6) 0.014(5)
C3 0.016(5) 0.034(5) 0.052(6) -0.004(5) -0.002(5) 0.011(4)
N11 0.025(5) 0.033(5) 0.053(5) 0.003(4) -0.009(4) 0.008(4)
C4 0.035(7) 0.030(5) 0.068(6) 0.000(4) -0.022(5) 0.002(5)
N15 0.019(4) 0.037(4) 0.062(5) 0.001(3) -0.017(4) 0.005(4)
C5 0.042(7) 0.028(5) 0.054(6) 0.000(4) -0.013(5) 0.014(5)
C6 0.059(8) 0.053(7) 0.057(7) -0.006(5) -0.025(6) 0.040(6)
C7 0.064(8) 0.063(9) 0.064(7) -0.018(6) -0.020(7) 0.029(7)
C8 0.068(9) 0.055(8) 0.066(8) -0.011(6) -0.033(7) 0.010(7)
C9 0.046(7) 0.039(7) 0.078(8) -0.006(6) -0.031(6) 0.004(5)
C10 0.025(6) 0.041(7) 0.075(7) -0.018(6) -0.018(5) 0.015(5)
C11 0.018(5) 0.038(5) 0.057(6) -0.003(4) -0.014(4) 0.014(4)
N12 0.020(4) 0.032(4) 0.059(6) -0.004(3) -0.018(4) 0.008(3)
C12 0.032(6) 0.035(6) 0.051(6) -0.001(4) -0.015(4) 0.001(4)
C14 0.019(5) 0.034(5) 0.066(7) 0.001(5) -0.018(5) 0.007(4)
C15 0.029(7) 0.042(6) 0.080(8) 0.013(6) -0.029(6) -0.007(5)
C16 0.035(7) 0.042(6) 0.080(9) 0.004(6) -0.030(6) -0.005(5)
C17 0.032(7) 0.048(6) 0.067(8) 0.002(6) -0.029(6) -0.004(5)
C18 0.024(6) 0.036(5) 0.073(8) 0.001(6) -0.025(5) 0.004(5)
N13 0.018(4) 0.040(4) 0.061(5) 0.007(4) -0.019(4) -0.001(3)
C22 0.035(6) 0.033(6) 0.068(7) -0.005(4) -0.032(5) 0.006(4)
C24 0.035(6) 0.032(5) 0.065(6) 0.002(4) -0.031(5) 0.005(4)
C25 0.051(8) 0.049(7) 0.072(8) -0.011(5) -0.034(6) 0.026(6)
C26 0.062(9) 0.048(7) 0.073(8) -0.013(6) -0.038(7) 0.022(6)
C27 0.025(6) 0.047(7) 0.061(7) -0.005(5) -0.016(5) 0.013(5)
C28 0.026(6) 0.041(6) 0.052(6) 0.004(5) -0.016(5) 0.009(5)
N14 0.018(4) 0.036(5) 0.055(5) 0.005(4) -0.016(4) 0.001(3)
Cl1 0.0222(14) 0.0393(15) 0.0559(17) -0.0020(13) -0.0190(13) 0.0011(12)
Cl2 0.0252(15) 0.0391(15) 0.0664(19) 0.0107(14) -0.0225(14) 0.0061(12)
C31 0.021(6) 0.041(5) 0.060(6) -0.006(4) -0.008(5) 0.012(5)
N16 0.020(4) 0.040(4) 0.068(5) -0.005(4) -0.018(4) 0.008(4)
C32 0.027(6) 0.039(5) 0.084(7) -0.007(5) -0.019(6) 0.009(5)
C34 0.017(5) 0.044(4) 0.081(6) -0.009(4) -0.015(5) 0.008(5)
C35 0.032(6) 0.050(5) 0.098(7) -0.008(5) -0.027(6) 0.005(5)
C36 0.020(6) 0.045(6) 0.126(9) 0.004(6) -0.018(8) 0.003(6)
C37 0.053(9) 0.047(6) 0.115(8) 0.029(7) -0.038(9) -0.017(7)
C38 0.046(8) 0.049(5) 0.101(8) 0.016(6) -0.034(7) -0.005(7)
N17 0.033(5) 0.040(4) 0.090(6) 0.007(4) -0.031(5) 0.002(4)
C42 0.020(4) 0.048(6) 0.076(6) -0.003(4) -0.019(4) 0.004(4)
C44 0.025(5) 0.038(6) 0.075(7) 0.000(5) -0.019(5) -0.006(5)
C45 0.019(5) 0.051(7) 0.075(7) 0.002(5) -0.013(5) -0.005(5)
C46 0.032(7) 0.061(8) 0.081(8) -0.001(6) -0.020(6) 0.005(6)
C47 0.027(6) 0.064(8) 0.070(7) 0.002(6) -0.014(6) -0.001(6)
C48 0.045(6) 0.051(8) 0.063(7) 0.009(5) -0.016(5) 0.001(6)
N18 0.026(4) 0.049(6) 0.062(5) 0.008(4) -0.015(4) -0.002(4)
Cl3 0.0210(15) 0.0370(16) 0.114(3) 0.0016(17) -0.0272(16) 0.0047(13)
Cl4 0.058(2) 0.055(2) 0.086(2) 0.0068(18) -0.0465(19) 0.0027(17)
O50 0.038(11) 0.095(16) 0.113(16) 0.058(13) 0.020(11) 0.005(11)
C50 0.040(12) 0.058(16) 0.051(14) 0.032(12) -0.005(12) -0.022(11)
O70 0.068(9) 0.032(6) 0.068(8) 0.004(5) -0.004(6) 0.014(6)
O60 0.014(17) 0.06(2) 0.06(2) -0.018(17) -0.007(16) 0.011(17)

loop_
_atom_type_symbol
_atom_type_description
_atom_type_scat_dispersion_real
_atom_type_scat_dispersion_imag
_atom_type_scat_source
C C 0.0033 0.0016 'International Tables Vol C Tables 4.2.6.8 and 6.1.1.4'
H H 0.0000 0.0000 'International Tables Vol C Tables 4.2.6.8 and 6.1.1.4'
N N 0.0061 0.0033 'International Tables Vol C Tables 4.2.6.8 and 6.1.1.4'
Cl Cl 0.1484 0.1585 'International Tables Vol C Tables 4.2.6.8 and 6.1.1.4'
Mn Mn 0.3368 0.7283 'International Tables Vol C Tables 4.2.6.8 and 6.1.1.4'
O O 0.0106 0.0060 'International Tables Vol C Tables 4.2.6.8 and 6.1.1.4'

loop_
_geom_angle_atom_site_label_1
_geom_angle_atom_site_label_2
_geom_angle_atom_site_label_3
_geom_angle
_geom_angle_site_symmetry_1
_geom_angle_site_symmetry_3
_geom_angle_publ_flag
N13 Mn1 N14 98.7(3) . . y
N13 Mn1 Cl2 95.1(2) . . y
N14 Mn1 Cl2 96.3(2) . . y
N13 Mn1 N12 73.7(3) . . y
N14 Mn1 N12 71.0(3) . . y
Cl2 Mn1 N12 161.0(2) . . y
N13 Mn1 Cl1 88.3(3) . 2_766 y
N14 Mn1 Cl1 164.2(2) . 2_766 y
Cl2 Mn1 Cl1 97.15(11) . 2_766 y
N12 Mn1 Cl1 97.7(2) . 2_766 y
N13 Mn1 Cl1 162.7(2) . . y
N14 Mn1 Cl1 86.2(2) . . y
Cl2 Mn1 Cl1 100.91(11) . . y
N12 Mn1 Cl1 92.5(2) . . y
Cl1 Mn1 Cl1 83.15(11) 2_766 . y
N18 Mn2 N17 99.6(4) . . y
N18 Mn2 N16 76.8(3) . . y
N17 Mn2 N16 72.2(3) . . y
N18 Mn2 Cl4 93.9(3) . . y
N17 Mn2 Cl4 95.4(3) . . y
N16 Mn2 Cl4 162.6(3) . . y
N18 Mn2 Cl3 156.4(3) . . y
N17 Mn2 Cl3 94.8(3) . . y
N16 Mn2 Cl3 90.1(3) . . y
Cl4 Mn2 Cl3 103.34(14) . . y
N18 Mn2 N15 73.6(3) . . y
N17 Mn2 N15 143.3(3) . . y
N16 Mn2 N15 71.1(3) . . y
Cl4 Mn2 N15 120.8(2) . . y
Cl3 Mn2 N15 83.7(2) . . y
N15 C1 C2 122.7(11) . . ?
N15 C1 C31 117.5(9) . . ?
C2 C1 C31 119.8(10) . . ?
C3 C2 C1 117.7(11) . . ?
C3 C2 H2 121.1 . . ?
C1 C2 H2 121.1 . . ?
C2 C3 N11 121.5(10) . . ?
C2 C3 C11 121.7(10) . . ?
N11 C3 C11 116.8(9) . . ?
C3 N11 C4 117.8(9) . . ?
N15 C4 N11 123.1(10) . . ?
N15 C4 C5 120.1(9) . . ?
N11 C4 C5 116.8(10) . . ?
C1 N15 C4 117.1(9) . . ?
C1 N15 Mn2 111.9(7) . . ?
C4 N15 Mn2 129.2(7) . . ?
C6 C5 C10 121.0(11) . . ?
C6 C5 C4 119.9(10) . . ?
C10 C5 C4 119.2(11) . . ?
C5 C6 C7 120.0(12) . . ?
C5 C6 H6 120.0 . . ?
C7 C6 H6 120.0 . . ?
C6 C7 C8 122.0(13) . . ?
C6 C7 H7 119.0 . . ?
C8 C7 H7 119.0 . . ?
C9 C8 C7 116.4(12) . . ?
C9 C8 H8 121.8 . . ?
C7 C8 H8 121.8 . . ?
C10 C9 C8 121.5(11) . . ?
C10 C9 H9 119.3 . . ?
C8 C9 H9 119.3 . . ?
C9 C10 C5 119.1(11) . . ?
C9 C10 H10 120.4 . . ?
C5 C10 H10 120.4 . . ?
N12 C11 C3 118.1(9) . . ?
N12 C11 H11A 107.8 . . ?
C3 C11 H11A 107.8 . . ?
N12 C11 H11B 107.8 . . ?
C3 C11 H11B 107.8 . . ?
H11A C11 H11B 107.1 . . ?
C22 N12 C11 113.8(9) . . ?
C22 N12 C12 108.4(9) . . ?
C11 N12 C12 114.0(9) . . ?
C22 N12 Mn1 102.8(6) . . ?
C11 N12 Mn1 110.2(6) . . ?
C12 N12 Mn1 106.9(6) . . ?
N12 C12 C14 108.3(9) . . ?
C15 C14 N13 121.9(10) . . ?
C15 C14 C12 122.5(9) . . ?
N13 C14 C12 115.5(9) . . ?
C14 C15 C16 120.6(11) . . ?
C14 C15 H15 119.7 . . ?
C16 C15 H15 119.7 . . ?
C15 C16 C17 118.1(11) . . ?
C15 C16 H16 121.0 . . ?
C17 C16 H16 121.0 . . ?
C18 C17 C16 118.0(10) . . ?
C18 C17 H17 121.0 . . ?
C16 C17 H17 121.0 . . ?
C17 C18 N13 123.8(10) . . ?
C17 C18 H18 118.1 . . ?
N13 C18 H18 118.1 . . ?
C14 N13 C18 117.0(9) . . ?
C14 N13 Mn1 118.9(7) . . ?
C18 N13 Mn1 123.3(7) . . ?
C24 C22 N12 114.2(9) . . ?
C24 C22 H22A 108.7 . . ?
N12 C22 H22A 108.7 . . ?
C24 C22 H22B 108.7 . . ?
N12 C22 H22B 108.7 . . ?
H22A C22 H22B 107.6 . . ?
C25 C24 N14 121.4(11) . . ?
C25 C24 C22 121.0(10) . . ?
N14 C24 C22 117.6(10) . . ?
C24 C25 C26 120.9(11) . . ?
C24 C25 H25 119.5 . . ?
C26 C25 H25 119.5 . . ?
C25 C26 C27 116.1(12) . . ?
C25 C26 H26 121.9 . . ?
C27 C26 H26 121.9 . . ?
C28 C27 C26 119.5(11) . . ?
C28 C27 H27 120.2 . . ?
C26 C27 H27 120.2 . . ?
C27 C28 N14 123.1(10) . . ?
C27 C28 H28 118.4 . . ?
N14 C28 H28 118.4 . . ?
C24 N14 C28 118.8(10) . . ?
C24 N14 Mn1 115.1(8) . . ?
C28 N14 Mn1 125.3(7) . . ?
Mn1 Cl1 Mn1 96.85(11) 2_766 . ?
N16 C31 C1 112.5(10) . . ?
N16 C31 H31A 109.1 . . ?
C1 C31 H31A 109.1 . . ?
N16 C31 H31B 109.1 . . ?
C1 C31 H31B 109.1 . . ?
H31A C31 H31B 107.8 . . ?
C31 N16 C32 109.3(9) . . ?
C31 N16 C42 111.3(9) . . ?
C32 N16 C42 111.3(9) . . ?
C31 N16 Mn2 111.1(7) . . ?
C32 N16 Mn2 106.7(6) . . ?
C42 N16 Mn2 107.1(7) . . ?
N16 C32 C34 111.8(11) . . ?
N16 C32 H32A 109.3 . . ?
C34 C32 H32A 109.3 . . ?
N16 C32 H32B 109.3 . . ?
C34 C32 H32B 109.3 . . ?
H32A C32 H32B 107.9 . . ?
N17 C34 C35 124.7(12) . . ?
N17 C34 C32 114.9(11) . . ?
C35 C34 C32 120.3(12) . . ?
C34 C35 C36 115.6(14) . . ?
C34 C35 H35 122.2 . . ?
C36 C35 H35 122.2 . . ?
C37 C36 C35 121.5(14) . . ?
C37 C36 H36 119.3 . . ?
C35 C36 H36 119.3 . . ?
C36 C37 C38 118.2(14) . . ?
C36 C37 H37 120.9 . . ?
C38 C37 H37 120.9 . . ?
N17 C38 C37 122.5(15) . . ?
N17 C38 H38 118.8 . . ?
C37 C38 H38 118.8 . . ?
C38 N17 C34 117.5(12) . . ?
C38 N17 Mn2 125.1(10) . . ?
C34 N17 Mn2 117.4(8) . . ?
C44 C42 N16 112.1(9) . . ?
C44 C42 H42A 109.2 . . ?
N16 C42 H42A 109.2 . . ?
C44 C42 H42B 109.2 . . ?
N16 C42 H42B 109.2 . . ?
H42A C42 H42B 107.9 . . ?
N18 C44 C45 118.9(12) . . ?
N18 C44 C42 118.3(10) . . ?
C45 C44 C42 122.5(11) . . ?
C46 C45 C44 118.5(12) . . ?
C46 C45 H45 120.7 . . ?
C44 C45 H45 120.7 . . ?
C47 C46 C45 121.3(12) . . ?
C47 C46 H46 119.3 . . ?
C45 C46 H46 119.3 . . ?
C46 C47 C48 117.7(13) . . ?
C46 C47 H47 121.2 . . ?
C48 C47 H47 121.2 . . ?
N18 C48 C47 123.0(13) . . ?
N18 C48 H48 118.5 . . ?
C47 C48 H48 118.5 . . ?
C48 N18 C44 120.5(11) . . ?
C48 N18 Mn2 124.3(8) . . ?
C44 N18 Mn2 111.5(8) . . ?
C50 O50 H50 109.9 . . ?
O50 C50 H50A 109.5 . . ?
O50 C50 H50B 109.5 . . ?
H50A C50 H50B 109.5 . . ?
O50 C50 H50C 109.5 . . ?
H50A C50 H50C 109.5 . . ?
H50B C50 H50C 109.5 . . ?
H70X O70 H70Y 125.1 . . ?
H60X O60 H60Y 118.2 . . ?

loop_
_geom_bond_atom_site_label_1
_geom_bond_atom_site_label_2
_geom_bond_distance
_geom_bond_site_symmetry_2
_geom_bond_publ_flag
Mn1 N13 2.217(9) . y
Mn1 N14 2.277(9) . y
Mn1 Cl2 2.416(3) . y
Mn1 N12 2.434(8) . y
Mn1 Cl1 2.554(4) 2_766 y
Mn1 Cl1 2.559(3) . y
Mn2 N18 2.273(10) . y
Mn2 N17 2.277(10) . y
Mn2 N16 2.324(9) . y
Mn2 Cl4 2.434(4) . y
Mn2 Cl3 2.445(4) . y
Mn2 N15 2.507(9) . y
C1 N15 1.334(14) . ?
C1 C2 1.391(15) . ?
C1 C31 1.489(16) . ?
C2 C3 1.355(15) . ?
C2 H2 0.9500 . ?
C3 N11 1.359(14) . ?
C3 C11 1.513(14) . ?
N11 C4 1.366(13) . ?
C4 N15 1.358(14) . ?
C4 C5 1.468(16) . ?
C5 C6 1.354(16) . ?
C5 C10 1.393(15) . ?
C6 C7 1.365(17) . ?
C6 H6 0.9500 . ?
C7 C8 1.421(19) . ?
C7 H7 0.9500 . ?
C8 C9 1.396(19) . ?
C8 H8 0.9500 . ?
C9 C10 1.386(16) . ?
C9 H9 0.9500 . ?
C10 H10 0.9500 . ?
C11 N12 1.468(14) . ?
C11 H11A 0.9900 . ?
C11 H11B 0.9900 . ?
N12 C22 1.460(13) . ?
N12 C12 1.474(14) . ?
C12 C14 1.579(15) . ?
C14 C15 1.347(15) . ?
C14 N13 1.355(13) . ?
C15 C16 1.382(15) . ?
C15 H15 0.9500 . ?
C16 C17 1.412(16) . ?
C16 H16 0.9500 . ?
C17 C18 1.347(15) . ?
C17 H17 0.9500 . ?
C18 N13 1.362(13) . ?
C18 H18 0.9500 . ?
C22 C24 1.452(16) . ?
C22 H22A 0.9900 . ?
C22 H22B 0.9900 . ?
C24 C25 1.347(16) . ?
C24 N14 1.350(13) . ?
C25 C26 1.415(17) . ?
C25 H25 0.9500 . ?
C26 C27 1.428(16) . ?
C26 H26 0.9500 . ?
C27 C28 1.327(16) . ?
C27 H27 0.9500 . ?
C28 N14 1.364(14) . ?
C28 H28 0.9500 . ?
Cl1 Mn1 2.554(4) 2_766 ?
C31 N16 1.462(14) . ?
C31 H31A 0.9900 . ?
C31 H31B 0.9900 . ?
N16 C32 1.473(14) . ?
N16 C42 1.483(14) . ?
C32 C34 1.513(17) . ?
C32 H32A 0.9900 . ?
C32 H32B 0.9900 . ?
C34 N17 1.337(16) . ?
C34 C35 1.371(17) . ?
C35 C36 1.379(19) . ?
C35 H35 0.9500 . ?
C36 C37 1.37(2) . ?
C36 H36 0.9500 . ?
C37 C38 1.370(19) . ?
C37 H37 0.9500 . ?
C38 N17 1.333(16) . ?
C38 H38 0.9500 . ?
C42 C44 1.476(17) . ?
C42 H42A 0.9900 . ?
C42 H42B 0.9900 . ?
C44 N18 1.371(14) . ?
C44 C45 1.413(16) . ?
C45 C46 1.382(18) . ?
C45 H45 0.9500 . ?
C46 C47 1.364(17) . ?
C46 H46 0.9500 . ?
C47 C48 1.383(17) . ?
C47 H47 0.9500 . ?
C48 N18 1.316(16) . ?
C48 H48 0.9500 . ?
O50 C50 1.43(3) . ?
O50 H50 0.8282 . ?
C50 H50A 0.9800 . ?
C50 H50B 0.9800 . ?
C50 H50C 0.9800 . ?
O70 H70X 0.8650 . ?
O70 H70Y 0.8619 . ?
O60 H60X 0.8464 . ?
O60 H60Y 0.8422 . ?

loop_
_geom_hbond_atom_site_label_D
_geom_hbond_atom_site_label_H
_geom_hbond_atom_site_label_A
_geom_hbond_distance_DH
_geom_hbond_distance_HA
_geom_hbond_distance_DA
_geom_hbond_angle_DHA
_geom_hbond_site_symmetry_A
O60 H60Y O50 0.84 2.39 3.19(4) 158.9 .
O70 H70X Cl1 0.86 2.61 3.472(11) 178.0 1_465
O70 H70Y Cl3 0.86 2.45 3.311(12) 179.1 .

loop_
_geom_torsion_atom_site_label_1
_geom_torsion_atom_site_label_2
_geom_torsion_atom_site_label_3
_geom_torsion_atom_site_label_4
_geom_torsion
_geom_torsion_site_symmetry_1
_geom_torsion_site_symmetry_4
N15 C1 C2 C3 -3.6(17) . .
C31 C1 C2 C3 177.3(11) . .
C1 C2 C3 N11 3.6(17) . .
C1 C2 C3 C11 -177.8(10) . .
C2 C3 N11 C4 -2.8(15) . .
C11 C3 N11 C4 178.5(10) . .
C3 N11 C4 N15 1.9(16) . .
C3 N11 C4 C5 -177.9(10) . .
C2 C1 N15 C4 2.7(16) . .
C31 C1 N15 C4 -178.2(10) . .
C2 C1 N15 Mn2 -163.4(9) . .
C31 C1 N15 Mn2 15.7(12) . .
N11 C4 N15 C1 -1.8(16) . .
C5 C4 N15 C1 177.9(10) . .
N11 C4 N15 Mn2 161.5(8) . .
C5 C4 N15 Mn2 -18.8(15) . .
N18 Mn2 N15 C1 87.4(8) . .
N17 Mn2 N15 C1 3.3(10) . .
N16 Mn2 N15 C1 6.0(7) . .
Cl4 Mn2 N15 C1 172.0(7) . .
Cl3 Mn2 N15 C1 -86.2(7) . .
N18 Mn2 N15 C4 -76.6(9) . .
N17 Mn2 N15 C4 -160.7(9) . .
N16 Mn2 N15 C4 -158.0(10) . .
Cl4 Mn2 N15 C4 8.0(10) . .
Cl3 Mn2 N15 C4 109.8(9) . .
N15 C4 C5 C6 145.0(12) . .
N11 C4 C5 C6 -35.2(17) . .
N15 C4 C5 C10 -36.4(17) . .
N11 C4 C5 C10 143.4(11) . .
C10 C5 C6 C7 2(2) . .
C4 C5 C6 C7 -179.7(12) . .
C5 C6 C7 C8 -3(2) . .
C6 C7 C8 C9 4(2) . .
C7 C8 C9 C10 -3(2) . .
C8 C9 C10 C5 1.7(19) . .
C6 C5 C10 C9 -1.0(19) . .
C4 C5 C10 C9 -179.6(11) . .
C2 C3 C11 N12 -138.6(11) . .
N11 C3 C11 N12 40.1(14) . .
C3 C11 N12 C22 -71.1(13) . .
C3 C11 N12 C12 53.9(12) . .
C3 C11 N12 Mn1 174.0(7) . .
N13 Mn1 N12 C22 141.0(8) . .
N14 Mn1 N12 C22 35.6(7) . .
Cl2 Mn1 N12 C22 85.6(10) . .
Cl1 Mn1 N12 C22 -133.0(7) 2_766 .
Cl1 Mn1 N12 C22 -49.6(7) . .
N13 Mn1 N12 C11 -97.3(7) . .
N14 Mn1 N12 C11 157.2(7) . .
Cl2 Mn1 N12 C11 -152.8(6) . .
Cl1 Mn1 N12 C11 -11.4(7) 2_766 .
Cl1 Mn1 N12 C11 72.1(7) . .
N13 Mn1 N12 C12 27.0(7) . .
N14 Mn1 N12 C12 -78.5(7) . .
Cl2 Mn1 N12 C12 -28.4(11) . .
Cl1 Mn1 N12 C12 113.0(6) 2_766 .
Cl1 Mn1 N12 C12 -163.6(6) . .
C22 N12 C12 C14 -152.4(8) . .
C11 N12 C12 C14 79.8(10) . .
Mn1 N12 C12 C14 -42.2(9) . .
N12 C12 C14 C15 -136.2(12) . .
N12 C12 C14 N13 41.9(13) . .
N13 C14 C15 C16 6(2) . .
C12 C14 C15 C16 -175.6(12) . .
C14 C15 C16 C17 -1(2) . .
C15 C16 C17 C18 -1.6(19) . .
C16 C17 C18 N13 -2(2) . .
C15 C14 N13 C18 -9.4(18) . .
C12 C14 N13 C18 172.5(10) . .
C15 C14 N13 Mn1 160.7(10) . .
C12 C14 N13 Mn1 -17.4(13) . .
C17 C18 N13 C14 7.1(18) . .
C17 C18 N13 Mn1 -162.5(10) . .
N14 Mn1 N13 C14 62.1(9) . .
Cl2 Mn1 N13 C14 159.3(9) . .
N12 Mn1 N13 C14 -5.1(8) . .
Cl1 Mn1 N13 C14 -103.7(9) 2_766 .
Cl1 Mn1 N13 C14 -43.2(15) . .
N14 Mn1 N13 C18 -128.4(9) . .
Cl2 Mn1 N13 C18 -31.2(9) . .
N12 Mn1 N13 C18 164.4(10) . .
Cl1 Mn1 N13 C18 65.8(9) 2_766 .
Cl1 Mn1 N13 C18 126.3(9) . .
C11 N12 C22 C24 -163.4(10) . .
C12 N12 C22 C24 68.7(12) . .
Mn1 N12 C22 C24 -44.3(11) . .
N12 C22 C24 C25 -154.9(12) . .
N12 C22 C24 N14 26.1(15) . .
N14 C24 C25 C26 -2(2) . .
C22 C24 C25 C26 178.8(12) . .
C24 C25 C26 C27 0(2) . .
C25 C26 C27 C28 3.0(18) . .
C26 C27 C28 N14 -4.0(18) . .
C25 C24 N14 C28 1.6(16) . .
C22 C24 N14 C28 -179.5(10) . .
C25 C24 N14 Mn1 -168.4(10) . .
C22 C24 N14 Mn1 10.5(13) . .
C27 C28 N14 C24 1.7(16) . .
C27 C28 N14 Mn1 170.5(9) . .
N13 Mn1 N14 C24 -95.3(8) . .
Cl2 Mn1 N14 C24 168.5(7) . .
N12 Mn1 N14 C24 -26.0(7) . .
Cl1 Mn1 N14 C24 20.2(14) 2_766 .
Cl1 Mn1 N14 C24 67.9(7) . .
N13 Mn1 N14 C28 95.4(8) . .
Cl2 Mn1 N14 C28 -0.7(8) . .
N12 Mn1 N14 C28 164.8(9) . .
Cl1 Mn1 N14 C28 -149.0(8) 2_766 .
Cl1 Mn1 N14 C28 -101.3(8) . .
N13 Mn1 Cl1 Mn1 -61.2(9) . 2_766
N14 Mn1 Cl1 Mn1 -168.3(2) . 2_766
Cl2 Mn1 Cl1 Mn1 96.00(12) . 2_766
N12 Mn1 Cl1 Mn1 -97.5(2) . 2_766
Cl1 Mn1 Cl1 Mn1 0.0 2_766 2_766
N15 C1 C31 N16 -40.8(14) . .
C2 C1 C31 N16 138.3(11) . .
C1 C31 N16 C32 161.8(9) . .
C1 C31 N16 C42 -74.8(12) . .
C1 C31 N16 Mn2 44.3(10) . .
N18 Mn2 N16 C31 -103.1(7) . .
N17 Mn2 N16 C31 152.1(8) . .
Cl4 Mn2 N16 C31 -162.0(7) . .
Cl3 Mn2 N16 C31 57.1(7) . .
N15 Mn2 N16 C31 -26.2(7) . .
N18 Mn2 N16 C32 137.9(8) . .
N17 Mn2 N16 C32 33.1(7) . .
Cl4 Mn2 N16 C32 78.9(11) . .
Cl3 Mn2 N16 C32 -61.9(7) . .
N15 Mn2 N16 C32 -145.2(8) . .
N18 Mn2 N16 C42 18.6(7) . .
N17 Mn2 N16 C42 -86.2(7) . .
Cl4 Mn2 N16 C42 -40.3(12) . .
Cl3 Mn2 N16 C42 178.8(7) . .
N15 Mn2 N16 C42 95.5(7) . .
C31 N16 C32 C34 -164.6(10) . .
C42 N16 C32 C34 72.1(12) . .
Mn2 N16 C32 C34 -44.4(10) . .
N16 C32 C34 N17 30.1(14) . .
N16 C32 C34 C35 -153.4(11) . .
N17 C34 C35 C36 -1.9(19) . .
C32 C34 C35 C36 -178.0(11) . .
C34 C35 C36 C37 -0.3(19) . .
C35 C36 C37 C38 1(2) . .
C36 C37 C38 N17 0(2) . .
C37 C38 N17 C34 -2(2) . .
C37 C38 N17 Mn2 175.7(10) . .
C35 C34 N17 C38 3.0(18) . .
C32 C34 N17 C38 179.3(11) . .
C35 C34 N17 Mn2 -174.9(10) . .
C32 C34 N17 Mn2 1.4(13) . .
N18 Mn2 N17 C38 90.0(11) . .
N16 Mn2 N17 C38 162.7(11) . .
Cl4 Mn2 N17 C38 -4.9(11) . .
Cl3 Mn2 N17 C38 -108.8(10) . .
N15 Mn2 N17 C38 165.4(9) . .
N18 Mn2 N17 C34 -92.4(8) . .
N16 Mn2 N17 C34 -19.7(8) . .
Cl4 Mn2 N17 C34 172.7(8) . .
Cl3 Mn2 N17 C34 68.8(8) . .
N15 Mn2 N17 C34 -17.0(12) . .
C31 N16 C42 C44 84.8(12) . .
C32 N16 C42 C44 -153.1(10) . .
Mn2 N16 C42 C44 -36.8(11) . .
N16 C42 C44 N18 43.9(14) . .
N16 C42 C44 C45 -142.6(11) . .
N18 C44 C45 C46 -2.3(18) . .
C42 C44 C45 C46 -175.7(11) . .
C44 C45 C46 C47 1.2(19) . .
C45 C46 C47 C48 1(2) . .
C46 C47 C48 N18 -1(2) . .
C47 C48 N18 C44 0.1(19) . .
C47 C48 N18 Mn2 -156.7(10) . .
C45 C44 N18 C48 1.6(17) . .
C42 C44 N18 C48 175.4(11) . .
C45 C44 N18 Mn2 161.2(9) . .
C42 C44 N18 Mn2 -25.1(12) . .
N17 Mn2 N18 C48 -130.0(9) . .
N16 Mn2 N18 C48 161.0(10) . .
Cl4 Mn2 N18 C48 -33.8(9) . .
Cl3 Mn2 N18 C48 103.3(11) . .
N15 Mn2 N18 C48 87.2(10) . .
N17 Mn2 N18 C44 71.4(8) . .
N16 Mn2 N18 C44 2.4(7) . .
Cl4 Mn2 N18 C44 167.5(7) . .
Cl3 Mn2 N18 C44 -55.3(12) . .
N15 Mn2 N18 C44 -71.5(8) . .
